data_4109290
loop_
_publ_author_name
'Shelli R. Waetzig'
'Jon A. Tunge'

_publ_contact_author
; 
   Professor Tunge, Jon 
   Department of Chemistry -- University of Kansas
   Malott Hall
   1251 Wescoe Hall Dr, Rm 2010 
   Lawrence, KS  66045-7582  USA 
;
_publ_contact_author_email tunge@ku.edu
_publ_contact_author_fax 1(785)8645396
_publ_contact_author_phone 1(785)8644136
_publ_section_title
;
 Regio- and Diastereoselective Decarboxylative Coupling of Heteroaromatic
 Alkanes
;
_journal_name_full 'Journal of the American Chemical Society'
_journal_page_first 4138
_journal_page_last 4139
_journal_paper_doi 10.1021/ja070116w
_journal_volume 129
_journal_year 2007
_chemical_formula_sum 'C16 H17 Br2 N'
_chemical_formula_weight 383.13
_chemical_name_systematic
; 
 ? 
;
_space_group_IT_number 15
_symmetry_cell_setting monoclinic
_symmetry_space_group_name_Hall '-C 2yc'
_symmetry_space_group_name_H-M 'C 1 2/c 1'
_atom_sites_solution_hydrogens geom
_atom_sites_solution_primary direct
_atom_sites_solution_secondary difmap
_audit_creation_method SHELXL-97
_cell_angle_alpha 90.00
_cell_angle_beta 93.551(5)
_cell_angle_gamma 90.00
_cell_formula_units_Z 8
_cell_length_a 18.373(5)
_cell_length_b 6.8736(18)
_cell_length_c 24.778(6)
_cell_measurement_reflns_used 1660
_cell_measurement_temperature 100(2)
_cell_measurement_theta_max 23.08
_cell_measurement_theta_min 2.68
_cell_volume 3123.2(14)
_computing_cell_refinement 'Bruker SAINT'
_computing_data_collection 'Bruker SMART'
_computing_data_reduction 'Bruker SAINT'
_computing_molecular_graphics 'Bruker SHELXTL'
_computing_publication_material 'Bruker SHELXTL'
_computing_structure_refinement 'Bruker SHELXTL'
_computing_structure_solution 'Bruker SHELXTL'
_diffrn_ambient_temperature 100(2)
_diffrn_measured_fraction_theta_full 0.999
_diffrn_measured_fraction_theta_max 0.999
_diffrn_measurement_device_type 'Bruker SMART APEX CCD area detector'
_diffrn_measurement_method 'phi and omega scans'
_diffrn_radiation_monochromator graphite
_diffrn_radiation_source 'fine-focus sealed tube'
_diffrn_radiation_type MoK\a
_diffrn_radiation_wavelength 0.71073
_diffrn_reflns_av_R_equivalents 0.1183
_diffrn_reflns_av_sigmaI/netI 0.1239
_diffrn_reflns_limit_h_max 22
_diffrn_reflns_limit_h_min -22
_diffrn_reflns_limit_k_max 8
_diffrn_reflns_limit_k_min -8
_diffrn_reflns_limit_l_max 30
_diffrn_reflns_limit_l_min -30
_diffrn_reflns_number 13202
_diffrn_reflns_theta_full 26.37
_diffrn_reflns_theta_max 26.37
_diffrn_reflns_theta_min 2.68
_diffrn_standards_decay_% 0.00
_exptl_absorpt_coefficient_mu 5.178
_exptl_absorpt_correction_T_max 1.000
_exptl_absorpt_correction_T_min 0.823
_exptl_absorpt_correction_type empirical
_exptl_crystal_colour Colorless
_exptl_crystal_density_diffrn 1.630
_exptl_crystal_density_meas 0
_exptl_crystal_description 'Trapezoidal plate'
_exptl_crystal_F_000 1520
_exptl_crystal_size_max 0.30
_exptl_crystal_size_mid 0.22
_exptl_crystal_size_min 0.02
_refine_diff_density_max 1.197
_refine_diff_density_min -1.318
_refine_diff_density_rms 0.155
_refine_ls_extinction_method none
_refine_ls_goodness_of_fit_ref 0.985
_refine_ls_hydrogen_treatment mixed
_refine_ls_matrix_type full
_refine_ls_number_parameters 173
_refine_ls_number_reflns 3205
_refine_ls_number_restraints 0
_refine_ls_restrained_S_all 0.985
_refine_ls_R_factor_all 0.1297
_refine_ls_R_factor_gt 0.0675
_refine_ls_shift/su_max 0.000
_refine_ls_shift/su_mean 0.000
_refine_ls_structure_factor_coef Fsqd
_refine_ls_weighting_details 'calc w=1/[\s^2^(Fo^2^)+(0.0757P)^2^+0.0000P] where P=(Fo^2^+2Fc^2^)/3'
_refine_ls_weighting_scheme calc
_refine_ls_wR_factor_gt 0.1509
_refine_ls_wR_factor_ref 0.1678
_reflns_number_gt 1706
_reflns_number_total 3205
_reflns_threshold_expression >2sigma(I)
_cod_data_source_file ja070116wsi20070106_031819.cif
_cod_data_source_block k76c
_cod_database_code 4109290

loop_
_symmetry_equiv_pos_as_xyz
'x, y, z'
'-x, y, -z+1/2'
'x+1/2, y+1/2, z'
'-x+1/2, y+1/2, -z+1/2'
'-x, -y, -z'
'x, -y, z-1/2'
'-x+1/2, -y+1/2, -z'
'x+1/2, -y+1/2, z-1/2'

loop_
_atom_site_label
_atom_site_type_symbol
_atom_site_fract_x
_atom_site_fract_y
_atom_site_fract_z
_atom_site_U_iso_or_equiv
_atom_site_adp_type
_atom_site_occupancy
_atom_site_symmetry_multiplicity
_atom_site_calc_flag
_atom_site_refinement_flags
Br1 Br 0.49644(5) 0.86859(15) 0.14608(4) 0.0414(3) Uani 1 1 d .
N1 N 0.3823(4) 0.3976(9) 0.0727(3) 0.0230(16) Uani 1 1 d .
C2 C 0.4005(5) 0.5890(12) 0.0997(4) 0.029(2) Uani 1 1 d .
H2 H 0.3901 0.6958 0.0729 0.034 Uiso 1 1 calc R
C3 C 0.3420(4) 0.5947(12) 0.1421(3) 0.0224(19) Uani 1 1 d .
H3 H 0.3299 0.7337 0.1494 0.027 Uiso 1 1 calc R
C4 C 0.2762(5) 0.4997(12) 0.1113(4) 0.027(2) Uani 1 1 d .
H4 H 0.2545 0.5980 0.0853 0.032 Uiso 1 1 calc R
C5 C 0.3118(4) 0.3451(13) 0.0791(3) 0.0247(19) Uani 1 1 d .
C6 C 0.2858(5) 0.1764(12) 0.0577(4) 0.029(2) Uani 1 1 d .
H6 H 0.2370 0.1379 0.0627 0.034 Uiso 1 1 calc R
C7 C 0.3309(5) 0.0585(13) 0.0282(4) 0.031(2) Uani 1 1 d .
H7 H 0.3132 -0.0612 0.0133 0.037 Uiso 1 1 calc R
C8 C 0.4010(5) 0.1176(13) 0.0209(4) 0.034(2) Uani 1 1 d .
H8 H 0.4317 0.0396 0.0003 0.041 Uiso 1 1 calc R
C9 C 0.4272(5) 0.2915(12) 0.0436(4) 0.026(2) Uani 1 1 d .
H9 H 0.4756 0.3338 0.0386 0.032 Uiso 1 1 calc R
C10 C 0.4788(5) 0.6025(13) 0.1200(4) 0.034(2) Uani 1 1 d .
H10A H 0.5110 0.5724 0.0905 0.040 Uiso 1 1 calc R
H10B H 0.4891 0.5083 0.1497 0.040 Uiso 1 1 calc R
C17 C 0.2163(5) 0.4260(15) 0.1445(4) 0.040(3) Uani 1 1 d .
H17A H 0.1753 0.3818 0.1204 0.059 Uiso 1 1 calc R
H17B H 0.2000 0.5309 0.1676 0.059 Uiso 1 1 calc R
H17C H 0.2345 0.3172 0.1670 0.059 Uiso 1 1 calc R
C11 C 0.3623(4) 0.4966(13) 0.1950(4) 0.026(2) Uani 1 1 d .
C12 C 0.3902(5) 0.3076(13) 0.1992(4) 0.033(2) Uani 1 1 d .
H12 H 0.4011 0.2406 0.1672 0.039 Uiso 1 1 calc R
C13 C 0.4023(5) 0.2164(14) 0.2477(4) 0.034(2) Uani 1 1 d .
H13 H 0.4169 0.0838 0.2488 0.041 Uiso 1 1 calc R
C14 C 0.3936(5) 0.3141(13) 0.2948(4) 0.031(2) Uani 1 1 d .
H14 H 0.4049 0.2522 0.3286 0.037 Uiso 1 1 calc R
C15 C 0.3683(5) 0.5026(14) 0.2933(4) 0.035(2) Uani 1 1 d .
H15 H 0.3615 0.5707 0.3260 0.042 Uiso 1 1 calc R
C16 C 0.3529(5) 0.5924(13) 0.2439(4) 0.033(2) Uani 1 1 d .
H16 H 0.3356 0.7227 0.2433 0.040 Uiso 1 1 calc R
Br2 Br 0.37356(5) 0.64293(13) -0.04900(4) 0.0279(3) Uani 1 1 d .

loop_
_atom_site_aniso_label
_atom_site_aniso_U_11
_atom_site_aniso_U_22
_atom_site_aniso_U_33
_atom_site_aniso_U_23
_atom_site_aniso_U_13
_atom_site_aniso_U_12
Br1 0.0354(6) 0.0234(5) 0.0641(8) -0.0095(5) -0.0059(5) -0.0024(5)
N1 0.024(4) 0.012(4) 0.033(4) 0.005(3) 0.008(3) -0.001(3)
C2 0.032(5) 0.013(4) 0.041(6) -0.001(4) 0.000(4) 0.006(4)
C3 0.015(4) 0.023(5) 0.029(5) -0.006(4) -0.003(4) 0.001(3)
C4 0.021(5) 0.020(4) 0.039(6) 0.013(4) 0.003(4) 0.006(4)
C5 0.023(4) 0.024(5) 0.027(5) 0.002(4) 0.003(4) 0.002(4)
C6 0.015(4) 0.028(5) 0.042(6) 0.008(4) -0.007(4) -0.002(4)
C7 0.034(5) 0.019(4) 0.036(6) -0.002(4) -0.011(4) 0.001(4)
C8 0.040(5) 0.021(5) 0.040(6) -0.010(4) 0.002(4) 0.005(4)
C9 0.017(5) 0.022(5) 0.039(6) -0.001(4) -0.004(4) 0.004(4)
C10 0.031(5) 0.032(6) 0.039(6) -0.016(4) 0.012(4) -0.003(4)
C17 0.018(5) 0.048(6) 0.053(7) -0.001(5) 0.005(4) 0.002(4)
C11 0.011(4) 0.031(5) 0.037(6) 0.000(4) 0.008(4) -0.004(4)
C12 0.030(5) 0.028(5) 0.040(6) -0.011(4) 0.001(4) 0.004(4)
C13 0.031(5) 0.026(5) 0.044(6) 0.005(5) -0.002(5) -0.003(4)
C14 0.027(5) 0.027(5) 0.039(6) 0.001(4) 0.000(4) -0.007(4)
C15 0.035(6) 0.042(6) 0.028(6) -0.003(5) 0.004(4) -0.003(5)
C16 0.024(5) 0.028(5) 0.049(6) -0.004(5) 0.008(4) 0.000(4)
Br2 0.0248(5) 0.0248(5) 0.0341(5) -0.0013(4) 0.0030(4) -0.0009(4)

loop_
_atom_type_symbol
_atom_type_description
_atom_type_scat_dispersion_real
_atom_type_scat_dispersion_imag
_atom_type_scat_source
C C 0.0033 0.0016 'International Tables Vol C Tables 4.2.6.8 and 6.1.1.4'
H H 0.0000 0.0000 'International Tables Vol C Tables 4.2.6.8 and 6.1.1.4'
N N 0.0061 0.0033 'International Tables Vol C Tables 4.2.6.8 and 6.1.1.4'
Br Br -0.2901 2.4595 'International Tables Vol C Tables 4.2.6.8 and 6.1.1.4'

loop_
_geom_angle_atom_site_label_1
_geom_angle_atom_site_label_2
_geom_angle_atom_site_label_3
_geom_angle
C9 N1 C5 122.6(7)
C9 N1 C2 125.9(7)
C5 N1 C2 111.5(7)
C10 C2 N1 112.7(7)
C10 C2 C3 117.6(7)
N1 C2 C3 100.3(6)
C11 C3 C4 112.8(7)
C11 C3 C2 115.9(7)
C4 C3 C2 102.2(7)
C17 C4 C5 114.2(8)
C17 C4 C3 117.0(8)
C5 C4 C3 102.1(7)
C6 C5 N1 119.9(8)
C6 C5 C4 131.3(8)
N1 C5 C4 108.8(7)
C5 C6 C7 119.7(8)
C8 C7 C6 119.3(8)
C7 C8 C9 120.3(8)
N1 C9 C8 118.2(8)
C2 C10 Br1 107.7(6)
C12 C11 C16 115.8(9)
C12 C11 C3 123.6(8)
C16 C11 C3 120.6(8)
C13 C12 C11 122.3(9)
C12 C13 C14 120.4(9)
C13 C14 C15 119.8(9)
C14 C15 C16 119.6(9)
C15 C16 C11 121.8(9)

loop_
_geom_bond_atom_site_label_1
_geom_bond_atom_site_label_2
_geom_bond_distance
Br1 C10 1.960(9)
N1 C9 1.345(10)
N1 C5 1.363(10)
N1 C2 1.505(10)
C2 C10 1.496(12)
C2 C3 1.549(12)
C3 C11 1.500(12)
C3 C4 1.535(11)
C4 C17 1.501(12)
C4 C5 1.503(12)
C5 C6 1.350(12)
C6 C7 1.398(12)
C7 C8 1.373(13)
C8 C9 1.394(12)
C11 C12 1.398(12)
C11 C16 1.401(12)
C12 C13 1.361(13)
C13 C14 1.365(13)
C14 C15 1.376(13)
C15 C16 1.384(13)

loop_
_geom_torsion_atom_site_label_1
_geom_torsion_atom_site_label_2
_geom_torsion_atom_site_label_3
_geom_torsion_atom_site_label_4
_geom_torsion
C9 N1 C2 C10 -33.7(12)
C5 N1 C2 C10 149.0(8)
C9 N1 C2 C3 -159.6(8)
C5 N1 C2 C3 23.1(8)
C10 C2 C3 C11 -35.6(11)
N1 C2 C3 C11 87.0(8)
C10 C2 C3 C4 -158.6(7)
N1 C2 C3 C4 -36.0(7)
C11 C3 C4 C17 37.1(10)
C2 C3 C4 C17 162.2(7)
C11 C3 C4 C5 -88.3(8)
C2 C3 C4 C5 36.8(8)
C9 N1 C5 C6 2.9(13)
C2 N1 C5 C6 -179.7(8)
C9 N1 C5 C4 -177.2(7)
C2 N1 C5 C4 0.2(9)
C17 C4 C5 C6 28.9(14)
C3 C4 C5 C6 156.1(9)
C17 C4 C5 N1 -151.0(8)
C3 C4 C5 N1 -23.8(9)
N1 C5 C6 C7 -1.3(13)
C4 C5 C6 C7 178.9(9)
C5 C6 C7 C8 -0.7(14)
C6 C7 C8 C9 1.2(14)
C5 N1 C9 C8 -2.4(12)
C2 N1 C9 C8 -179.4(8)
C7 C8 C9 N1 0.3(13)
N1 C2 C10 Br1 173.4(6)
C3 C2 C10 Br1 -70.6(9)
C4 C3 C11 C12 67.2(10)
C2 C3 C11 C12 -50.1(11)
C4 C3 C11 C16 -112.1(9)
C2 C3 C11 C16 130.6(8)
C16 C11 C12 C13 4.9(13)
C3 C11 C12 C13 -174.4(8)
C11 C12 C13 C14 -5.9(15)
C12 C13 C14 C15 3.7(14)
C13 C14 C15 C16 -0.9(14)
C14 C15 C16 C11 0.1(14)
C12 C11 C16 C15 -2.0(13)
C3 C11 C16 C15 177.3(8)
